data_7225290
loop_
_publ_author_name
'Lin, Xu-Dong'
'Peng, Biao'
'Li, Shaoyong'
'Shao, Jia'
'Li, Qingzhong'
'Xie, Cheng-Zhi'
'Xu, Jing-Yuan'

_publ_section_title
;
 Novel Zn(II)-thiazolone-based Solid Fluorescent Chemosensors: Naked-eye
 Detection for Acid/Base and Toluene
;
_journal_name_full 'RSC Adv.'
_journal_paper_doi 10.1039/C6RA06412D
_journal_year 2016
_chemical_formula_sum 'C11 H13 Cl2 N5 O S Zn'
_chemical_formula_weight 399.59
_chemical_name_systematic
; 
 ? 
;
_space_group_IT_number 14
_symmetry_cell_setting monoclinic
_symmetry_space_group_name_Hall '-P 2yn'
_symmetry_space_group_name_H-M 'P 1 21/n 1'
_atom_sites_solution_hydrogens geom
_atom_sites_solution_primary direct
_atom_sites_solution_secondary difmap
_audit_block_doi 10.5517/cc1k37ws
_audit_creation_method SHELXL-97
_audit_update_record
;
2015-10-26 deposited with the CCDC.
2016-05-13 downloaded from the CCDC.
;
_cell_angle_alpha 90.00
_cell_angle_beta 100.48(3)
_cell_angle_gamma 90.00
_cell_formula_units_Z 4
_cell_length_a 11.624(2)
_cell_length_b 11.064(2)
_cell_length_c 12.437(3)
_cell_measurement_reflns_used 4500
_cell_measurement_temperature 113(2)
_cell_measurement_theta_max 27.8306
_cell_measurement_theta_min 2.4825
_cell_volume 1572.8(6)
_computing_cell_refinement crystalclear
_computing_data_collection crystalclear
_computing_data_reduction crystalclear
_computing_molecular_graphics Bruker
_computing_publication_material Bruker
_computing_structure_refinement 'SHELXL-97 (Sheldrick, 1997)'
_computing_structure_solution 'SHELXS-97 (Sheldrick, 1990)'
_diffrn_ambient_temperature 113(2)
_diffrn_measured_fraction_theta_full 0.991
_diffrn_measured_fraction_theta_max 0.991
_diffrn_measurement_device_type 'rigaku saturn'
_diffrn_measurement_method '\w scans'
_diffrn_radiation_monochromator graphite
_diffrn_radiation_source 'fine-focus sealed tube'
_diffrn_radiation_type MoK\a
_diffrn_radiation_wavelength 0.71073
_diffrn_reflns_av_R_equivalents 0.0400
_diffrn_reflns_av_sigmaI/netI 0.0377
_diffrn_reflns_limit_h_max 13
_diffrn_reflns_limit_h_min -15
_diffrn_reflns_limit_k_max 14
_diffrn_reflns_limit_k_min -14
_diffrn_reflns_limit_l_max 16
_diffrn_reflns_limit_l_min -16
_diffrn_reflns_number 15684
_diffrn_reflns_theta_full 27.94
_diffrn_reflns_theta_max 27.94
_diffrn_reflns_theta_min 2.48
_diffrn_standards_decay_% 0
_diffrn_standards_interval_count 0
_diffrn_standards_interval_time 0
_diffrn_standards_number 0
_exptl_absorpt_coefficient_mu 2.038
_exptl_absorpt_correction_T_max 0.7920
_exptl_absorpt_correction_T_min 0.6860
_exptl_absorpt_correction_type multi-scan
_exptl_crystal_colour colourless
_exptl_crystal_density_diffrn 1.688
_exptl_crystal_density_method 'not measured'
_exptl_crystal_description block
_exptl_crystal_F_000 808
_exptl_crystal_size_max 0.20
_exptl_crystal_size_mid 0.15
_exptl_crystal_size_min 0.12
_refine_diff_density_max 0.609
_refine_diff_density_min -0.444
_refine_diff_density_rms 0.096
_refine_ls_extinction_coef 0.0158(7)
_refine_ls_extinction_expression Fc^*^=kFc[1+0.001xFc^2^\l^3^/sin(2\q)]^-1/4^
_refine_ls_extinction_method SHELXL
_refine_ls_goodness_of_fit_ref 1.002
_refine_ls_hydrogen_treatment mixed
_refine_ls_matrix_type full
_refine_ls_number_parameters 191
_refine_ls_number_reflns 3741
_refine_ls_number_restraints 0
_refine_ls_restrained_S_all 1.002
_refine_ls_R_factor_all 0.0339
_refine_ls_R_factor_gt 0.0264
_refine_ls_shift/su_max 0.001
_refine_ls_shift/su_mean 0.000
_refine_ls_structure_factor_coef Fsqd
_refine_ls_weighting_details 'calc w=1/[\s^2^(Fo^2^)+(0.0372P)^2^+0.0000P] where P=(Fo^2^+2Fc^2^)/3'
_refine_ls_weighting_scheme calc
_refine_ls_wR_factor_gt 0.0617
_refine_ls_wR_factor_ref 0.0641
_reflns_number_gt 3032
_reflns_number_total 3741
_reflns_threshold_expression >2sigma(I)
_cod_data_source_file c6ra06412d2.cif
_cod_data_source_block 1
_cod_original_cell_volume 1572.8(5)
_cod_original_sg_symbol_H-M P2(1)/n
_cod_database_code 7225290

loop_
_symmetry_equiv_pos_as_xyz
'x, y, z'
'-x+1/2, y+1/2, -z+1/2'
'-x, -y, -z'
'x-1/2, -y-1/2, z-1/2'

loop_
_atom_site_label
_atom_site_type_symbol
_atom_site_fract_x
_atom_site_fract_y
_atom_site_fract_z
_atom_site_U_iso_or_equiv
_atom_site_adp_type
_atom_site_occupancy
_atom_site_symmetry_multiplicity
_atom_site_calc_flag
_atom_site_refinement_flags
Zn1 Zn 0.614259(16) -0.145029(18) 0.224720(16) 0.01202(8) Uani 1 1 d .
S1 S 0.40288(4) 0.02034(4) 0.26255(4) 0.01532(11) Uani 1 1 d .
Cl1 Cl 0.71599(4) -0.10883(4) 0.39131(4) 0.01883(11) Uani 1 1 d .
Cl2 Cl 0.48129(4) -0.28983(4) 0.20796(4) 0.02282(12) Uani 1 1 d .
N1 N 0.71978(12) -0.18716(13) 0.11289(11) 0.0113(3) Uani 1 1 d .
O1 O 0.33077(11) 0.34605(12) 0.34379(11) 0.0227(3) Uani 1 1 d .
N3 N 0.56124(12) 0.12929(13) 0.15460(12) 0.0124(3) Uani 1 1 d .
C9 C 0.36495(15) 0.25269(17) 0.30778(14) 0.0147(4) Uani 1 1 d .
C7 C 0.48141(14) 0.13640(15) 0.21216(14) 0.0107(3) Uani 1 1 d .
N2 N 0.60222(12) 0.01309(13) 0.13583(11) 0.0113(3) Uani 1 1 d .
N5 N 0.68757(13) 0.11598(14) 0.00753(13) 0.0185(3) Uani 1 1 d .
H2B H 0.6516 0.1816 0.0182 0.022 Uiso 1 1 calc R
H2C H 0.7338 0.1146 -0.0392 0.022 Uiso 1 1 calc R
N4 N 0.44710(12) 0.25057(13) 0.24259(12) 0.0118(3) Uani 1 1 d .
C10 C 0.50061(15) 0.36230(16) 0.21073(14) 0.0143(4) Uani 1 1 d .
H10A H 0.5823 0.3472 0.2082 0.017 Uiso 1 1 calc R
H10B H 0.4973 0.4239 0.2656 0.017 Uiso 1 1 calc R
C5 C 0.73614(15) -0.09540(16) 0.04647(13) 0.0108(3) Uani 1 1 d .
C8 C 0.32354(16) 0.12799(17) 0.33075(16) 0.0188(4) Uani 1 1 d .
H8A H 0.2402 0.1207 0.3036 0.023 Uiso 1 1 calc R
H8B H 0.3382 0.1129 0.4089 0.023 Uiso 1 1 calc R
C4 C 0.81107(15) -0.10592(17) -0.02835(14) 0.0155(4) Uani 1 1 d .
H4A H 0.8216 -0.0416 -0.0738 0.019 Uiso 1 1 calc R
C2 C 0.85104(15) -0.30948(17) 0.03282(15) 0.0168(4) Uani 1 1 d .
H2A H 0.8887 -0.3832 0.0294 0.020 Uiso 1 1 calc R
C6 C 0.67185(14) 0.01742(15) 0.06284(13) 0.0112(3) Uani 1 1 d .
C11 C 0.43991(19) 0.40807(18) 0.10112(16) 0.0258(5) Uani 1 1 d .
H11A H 0.4772 0.4810 0.0834 0.039 Uiso 1 1 calc R
H11B H 0.3593 0.4244 0.1037 0.039 Uiso 1 1 calc R
H11C H 0.4444 0.3480 0.0463 0.039 Uiso 1 1 calc R
C3 C 0.87008(15) -0.21475(18) -0.03390(15) 0.0182(4) Uani 1 1 d .
H3A H 0.9219 -0.2234 -0.0822 0.022 Uiso 1 1 calc R
C1 C 0.77451(15) -0.29252(16) 0.10507(14) 0.0144(4) Uani 1 1 d .
H1A H 0.7607 -0.3565 0.1496 0.017 Uiso 1 1 calc R

loop_
_atom_site_aniso_label
_atom_site_aniso_U_11
_atom_site_aniso_U_22
_atom_site_aniso_U_33
_atom_site_aniso_U_23
_atom_site_aniso_U_13
_atom_site_aniso_U_12
Zn1 0.01560(13) 0.01013(11) 0.01211(12) 0.00089(8) 0.00729(8) -0.00052(8)
S1 0.0160(2) 0.0111(2) 0.0214(2) 0.00061(17) 0.01036(19) -0.00005(17)
Cl1 0.0264(3) 0.0174(2) 0.0128(2) -0.00048(17) 0.00379(18) 0.00422(19)
Cl2 0.0241(3) 0.0167(2) 0.0312(3) -0.00381(19) 0.0144(2) -0.00815(19)
N1 0.0140(7) 0.0099(7) 0.0106(7) 0.0005(6) 0.0038(6) 0.0006(6)
O1 0.0283(8) 0.0159(7) 0.0294(8) -0.0038(6) 0.0199(6) 0.0034(6)
N3 0.0151(8) 0.0091(7) 0.0148(7) 0.0006(6) 0.0074(6) 0.0023(6)
C9 0.0139(9) 0.0158(9) 0.0156(9) 0.0002(7) 0.0060(7) 0.0012(7)
C7 0.0116(8) 0.0109(8) 0.0100(8) -0.0013(6) 0.0028(7) 0.0005(7)
N2 0.0140(7) 0.0078(7) 0.0137(7) 0.0002(6) 0.0071(6) 0.0019(6)
N5 0.0258(9) 0.0115(7) 0.0236(8) 0.0033(6) 0.0191(7) 0.0036(7)
N4 0.0137(8) 0.0097(7) 0.0137(7) -0.0009(6) 0.0074(6) 0.0010(6)
C10 0.0158(9) 0.0104(8) 0.0182(9) -0.0024(7) 0.0072(7) -0.0018(7)
C5 0.0113(8) 0.0107(8) 0.0111(8) -0.0010(6) 0.0039(7) 0.0006(7)
C8 0.0204(10) 0.0172(10) 0.0229(10) 0.0010(8) 0.0148(8) 0.0020(8)
C4 0.0186(9) 0.0149(9) 0.0149(9) 0.0028(7) 0.0082(7) 0.0012(8)
C2 0.0170(9) 0.0147(9) 0.0189(9) -0.0011(7) 0.0039(7) 0.0058(8)
C6 0.0118(8) 0.0109(9) 0.0114(8) 0.0002(6) 0.0039(7) -0.0006(7)
C11 0.0426(13) 0.0141(10) 0.0206(10) 0.0028(8) 0.0056(9) -0.0022(9)
C3 0.0188(10) 0.0212(10) 0.0167(10) -0.0015(7) 0.0092(8) 0.0046(8)
C1 0.0171(9) 0.0116(8) 0.0143(9) 0.0005(7) 0.0020(7) 0.0012(7)

loop_
_atom_type_symbol
_atom_type_description
_atom_type_scat_dispersion_real
_atom_type_scat_dispersion_imag
_atom_type_scat_source
C C 0.0033 0.0016 'International Tables Vol C Tables 4.2.6.8 and 6.1.1.4'
H H 0.0000 0.0000 'International Tables Vol C Tables 4.2.6.8 and 6.1.1.4'
N N 0.0061 0.0033 'International Tables Vol C Tables 4.2.6.8 and 6.1.1.4'
O O 0.0106 0.0060 'International Tables Vol C Tables 4.2.6.8 and 6.1.1.4'
S S 0.1246 0.1234 'International Tables Vol C Tables 4.2.6.8 and 6.1.1.4'
Cl Cl 0.1484 0.1585 'International Tables Vol C Tables 4.2.6.8 and 6.1.1.4'
Zn Zn 0.2839 1.4301 'International Tables Vol C Tables 4.2.6.8 and 6.1.1.4'

loop_
_geom_angle_atom_site_label_1
_geom_angle_atom_site_label_2
_geom_angle_atom_site_label_3
_geom_angle
N2 Zn1 N1 79.70(6)
N2 Zn1 Cl2 125.94(5)
N1 Zn1 Cl2 105.27(5)
N2 Zn1 Cl1 108.61(4)
N1 Zn1 Cl1 112.75(4)
Cl2 Zn1 Cl1 117.52(3)
C7 S1 C8 91.62(8)
C1 N1 C5 119.37(15)
C1 N1 Zn1 126.32(12)
C5 N1 Zn1 114.25(11)
C7 N3 N2 116.98(14)
O1 C9 N4 122.93(17)
O1 C9 C8 124.70(16)
N4 C9 C8 112.37(15)
N3 C7 N4 118.76(15)
N3 C7 S1 129.40(14)
N4 C7 S1 111.83(12)
C6 N2 N3 110.43(14)
C6 N2 Zn1 114.13(11)
N3 N2 Zn1 132.81(10)
C9 N4 C7 116.28(15)
C9 N4 C10 121.55(15)
C7 N4 C10 122.10(13)
N4 C10 C11 112.06(15)
N1 C5 C4 121.61(16)
N1 C5 C6 114.77(14)
C4 C5 C6 123.59(15)
C9 C8 S1 107.85(12)
C5 C4 C3 118.64(16)
C3 C2 C1 118.61(17)
N5 C6 N2 123.23(16)
N5 C6 C5 120.09(15)
N2 C6 C5 116.67(15)
C2 C3 C4 119.50(16)
N1 C1 C2 122.24(17)

loop_
_geom_bond_atom_site_label_1
_geom_bond_atom_site_label_2
_geom_bond_distance
Zn1 N2 2.0605(15)
Zn1 N1 2.0680(15)
Zn1 Cl2 2.2095(6)
Zn1 Cl1 2.2272(8)
S1 C7 1.7559(17)
S1 C8 1.8092(18)
N1 C1 1.340(2)
N1 C5 1.344(2)
O1 C9 1.221(2)
N3 C7 1.273(2)
N3 N2 1.4053(19)
C9 N4 1.361(2)
C9 C8 1.505(2)
C7 N4 1.397(2)
N2 C6 1.322(2)
N5 C6 1.320(2)
N4 C10 1.470(2)
C10 C11 1.504(3)
C5 C4 1.390(2)
C5 C6 1.488(2)
C4 C3 1.394(3)
C2 C3 1.379(3)
C2 C1 1.387(2)
